data_7000966
loop_
_publ_author_name
'Tamm, Nadezhda B.'
'Ioffe, Ilya N.'
'Kemnitz, Erhard'
'Troyanov, Sergey I.'

_publ_section_title
;
 Synthesis and molecular structure of pentafluoroethyl derivatives of
 C70: C70(C2F5)8 and C70(C2F5)10
;
_journal_issue 15
_journal_name_full 'Dalton Transactions'
_journal_page_first 2740
_journal_page_last 2745
_journal_paper_doi 10.1039/b817829a
_journal_year 2009
_chemical_formula_sum 'C90 H5 F40'
_chemical_formula_weight 1845.94
_chemical_name_systematic
;
?
;
_space_group_IT_number 2
_symmetry_cell_setting triclinic
_symmetry_space_group_name_Hall '-P 1'
_symmetry_space_group_name_H-M 'P -1'
_atom_sites_solution_hydrogens geom
_atom_sites_solution_primary direct
_atom_sites_solution_secondary difmap
_audit_creation_method SHELXL-97
_cell_angle_alpha 72.4393(8)
_cell_angle_beta 77.0418(8)
_cell_angle_gamma 65.2740(10)
_cell_formula_units_Z 2
_cell_length_a 13.3273(2)
_cell_length_b 15.0574(2)
_cell_length_c 18.0814(3)
_cell_measurement_reflns_used 20000
_cell_measurement_temperature 100(2)
_cell_measurement_theta_max 30
_cell_measurement_theta_min 5
_cell_volume 3122.02(9)
_computing_cell_refinement HKL2000
_computing_data_collection DENZO
_computing_data_reduction HKL2000
_computing_structure_refinement 'SHELXL-97 (Sheldrick, 1997)'
_computing_structure_solution 'SHELXS-97 (Sheldrick, 1990)'
_diffrn_ambient_temperature 100(2)
_diffrn_measured_fraction_theta_full 0.826
_diffrn_measured_fraction_theta_max 0.788
_diffrn_measurement_device_type MAR225
_diffrn_measurement_method CCD
_diffrn_radiation_monochromator Cu(113)
_diffrn_radiation_source 'BL 14.1, PSF, BESSY, Berlin, Germany'
_diffrn_radiation_type synchrotron
_diffrn_radiation_wavelength 0.90500
_diffrn_reflns_av_R_equivalents 0.0650
_diffrn_reflns_av_sigmaI/netI 0.0511
_diffrn_reflns_limit_h_max 15
_diffrn_reflns_limit_h_min -16
_diffrn_reflns_limit_k_max 18
_diffrn_reflns_limit_k_min -18
_diffrn_reflns_limit_l_max 22
_diffrn_reflns_limit_l_min -22
_diffrn_reflns_number 22350
_diffrn_reflns_theta_full 35.60
_diffrn_reflns_theta_max 33.94
_diffrn_reflns_theta_min 2.49
_exptl_absorpt_coefficient_mu 0.198
_exptl_absorpt_correction_type none
_exptl_crystal_colour brown
_exptl_crystal_density_diffrn 1.964
_exptl_crystal_density_method 'not measured'
_exptl_crystal_description needle
_exptl_crystal_F_000 1810
_exptl_crystal_size_max 0.05
_exptl_crystal_size_mid 0.02
_exptl_crystal_size_min 0.02
_refine_diff_density_max 0.754
_refine_diff_density_min -0.547
_refine_diff_density_rms 0.083
_refine_ls_extinction_method none
_refine_ls_goodness_of_fit_ref 1.161
_refine_ls_hydrogen_treatment constr
_refine_ls_matrix_type full
_refine_ls_number_parameters 1200
_refine_ls_number_reflns 9683
_refine_ls_number_restraints 0
_refine_ls_restrained_S_all 1.161
_refine_ls_R_factor_all 0.0842
_refine_ls_R_factor_gt 0.0769
_refine_ls_shift/su_max 0.015
_refine_ls_shift/su_mean 0.001
_refine_ls_structure_factor_coef Fsqd
_refine_ls_weighting_details 'calc w=1/[\s^2^(Fo^2^)+(0.0900P)^2^+4.5000P] where P=(Fo^2^+2Fc^2^)/3'
_refine_ls_weighting_scheme calc
_refine_ls_wR_factor_gt 0.1932
_refine_ls_wR_factor_ref 0.1979
_reflns_number_gt 8483
_reflns_number_total 9683
_reflns_threshold_expression >2sigma(I)
_cod_data_source_file b817829a.txt
_cod_data_source_block p1p9p1
_cod_depositor_comments
;
The following automatic conversions were performed:
'_symmetry_cell_setting' value 'Triclinic' changed to 'triclinic'
according to '/home/saulius/struct/CIF-dictionaries/cif_core.dic'
dictionary named 'cif_core.dic' version 2.4.1 from 2010-06-29.

Automatic conversion script
Id: cif_fix_enum 1527 2010-12-29 10:47:43Z saulius 
;
_cod_original_cell_volume 3122.02(8)
_cod_original_sg_symbol_H-M P-1
_cod_database_code 7000966

loop_
_symmetry_equiv_pos_as_xyz
'x, y, z'
'-x, -y, -z'

loop_
_atom_site_label
_atom_site_type_symbol
_atom_site_fract_x
_atom_site_fract_y
_atom_site_fract_z
_atom_site_U_iso_or_equiv
_atom_site_adp_type
_atom_site_occupancy
_atom_site_symmetry_multiplicity
_atom_site_calc_flag
_atom_site_refinement_flags
_atom_site_disorder_assembly
_atom_site_disorder_group
F71A F 0.9622(2) 0.39491(18) 0.70456(17) 0.0551(7) Uani 1 1 d . . .
F71B F 1.0233(2) 0.2394(2) 0.77125(19) 0.0648(8) Uani 1 1 d . . .
F72A F 1.0084(2) 0.3321(3) 0.57086(19) 0.0722(9) Uani 1 1 d . . .
F72B F 1.0679(2) 0.1773(2) 0.6346(2) 0.0797(10) Uani 1 1 d . . .
F72C F 1.1472(2) 0.2749(2) 0.6367(2) 0.0687(8) Uani 1 1 d . . .
F73A F 0.8466(2) 0.52554(17) 0.59303(15) 0.0508(6) Uani 1 1 d . . .
F73B F 0.7815(3) 0.6065(2) 0.68720(15) 0.0568(7) Uani 1 1 d . . .
F74A F 0.6565(2) 0.6506(2) 0.52360(15) 0.0539(7) Uani 1 1 d . . .
F74B F 0.7643(2) 0.71839(19) 0.53735(17) 0.0600(7) Uani 1 1 d . . .
F74C F 0.6086(2) 0.73800(18) 0.61039(18) 0.0644(8) Uani 1 1 d . . .
F75A F 0.6741(2) 0.07490(19) 0.50837(15) 0.0552(7) Uani 1 1 d . . .
F75B F 0.6822(2) 0.22114(17) 0.44960(13) 0.0533(7) Uani 1 1 d . . .
F76A F 0.8683(2) 0.05941(19) 0.42288(15) 0.0632(8) Uani 1 1 d . . .
F76B F 0.8941(2) 0.1512(2) 0.4813(2) 0.0731(9) Uani 1 1 d . . .
F76C F 0.8854(2) 0.0083(2) 0.54478(16) 0.0722(9) Uani 1 1 d . . .
F77A F 0.8119(2) -0.13383(17) 0.98146(14) 0.0512(6) Uani 1 1 d . . .
F77B F 0.9513(3) -0.0712(2) 0.94595(19) 0.0740(9) Uani 1 1 d . . .
F78A F 0.7144(3) -0.0138(2) 1.0793(2) 0.0718(9) Uani 1 1 d . . .
F78B F 0.8729(5) -0.1275(3) 1.1044(3) 0.0594(16) Uani 0.656(9) 1 d P . .
F78C F 0.8543(5) 0.0282(3) 1.0617(3) 0.0530(13) Uani 0.656(9) 1 d P . .
F78D F 0.9121(11) 0.0289(7) 1.0126(9) 0.080(4) Uani 0.344(9) 1 d P . .
F78E F 0.9466(10) -0.1272(7) 1.0648(6) 0.067(3) Uani 0.344(9) 1 d P . .
F79A F 0.1796(2) 0.77365(17) 0.71507(18) 0.0610(8) Uani 1 1 d . . .
F79B F 0.3319(2) 0.79126(16) 0.71243(16) 0.0576(7) Uani 1 1 d . . .
F80A F 0.1403(5) 0.7547(2) 0.8716(3) 0.143(2) Uani 1 1 d . . .
F80B F 0.1593(3) 0.89126(18) 0.80426(17) 0.0762(10) Uani 1 1 d . . .
F80C F 0.2906(6) 0.7773(3) 0.8684(3) 0.151(3) Uani 1 1 d . . .
F81A F 0.5723(2) -0.0284(2) 0.60921(17) 0.0612(8) Uani 1 1 d . . .
F81B F 0.5172(3) -0.08773(17) 0.72943(16) 0.0590(7) Uani 1 1 d . . .
F82A F 0.3791(2) -0.04578(18) 0.62804(17) 0.0571(7) Uani 1 1 d . . .
F82B F 0.3085(2) 0.0499(2) 0.7105(2) 0.0744(9) Uani 1 1 d . . .
F82C F 0.3598(3) 0.1092(2) 0.59171(19) 0.0703(9) Uani 1 1 d . . .
F83A F 0.6742(2) -0.17232(15) 0.81988(14) 0.0477(6) Uani 1 1 d . . .
F83B F 0.8233(3) -0.17571(17) 0.85192(17) 0.0615(8) Uani 1 1 d . . .
F84A F 0.8652(2) -0.27874(16) 0.74777(16) 0.0539(7) Uani 1 1 d . . .
F84B F 0.9073(2) -0.14708(19) 0.6975(2) 0.0746(10) Uani 1 1 d . . .
F84C F 0.7644(3) -0.15175(19) 0.66773(16) 0.0679(9) Uani 1 1 d . . .
F85A F 0.0857(2) 0.66944(16) 0.69163(17) 0.0569(7) Uani 1 1 d . . .
F85B F 0.04149(19) 0.53682(16) 0.73381(15) 0.0496(6) Uani 1 1 d . . .
F86A F 0.1252(2) 0.48864(19) 0.59329(16) 0.0580(7) Uani 1 1 d . . .
F86B F 0.0035(2) 0.63907(19) 0.58637(18) 0.0606(7) Uani 1 1 d . . .
F86C F 0.1768(2) 0.6143(2) 0.55260(16) 0.0641(8) Uani 1 1 d . . .
C1 C 0.8535(3) 0.2963(3) 0.7195(2) 0.0400(9) Uani 1 1 d . . .
C2 C 0.7824(4) 0.3518(3) 0.7826(2) 0.0425(9) Uani 1 1 d . . .
C3 C 0.7156(4) 0.4519(3) 0.7598(2) 0.0405(9) Uani 1 1 d . . .
C4 C 0.6855(3) 0.5077(3) 0.6758(2) 0.0364(9) Uani 1 1 d . . .
C5 C 0.7018(3) 0.4296(3) 0.6308(2) 0.0335(9) Uani 1 1 d . . .
C6 C 0.7878(3) 0.3365(3) 0.6477(2) 0.0346(8) Uani 1 1 d . . .
C7 C 0.7903(3) 0.2532(3) 0.6235(2) 0.0329(9) Uani 1 1 d . . .
C8 C 0.8404(3) 0.1598(3) 0.6817(2) 0.0361(9) Uani 1 1 d . . .
C9 C 0.8654(3) 0.1852(3) 0.7421(3) 0.0412(9) Uani 1 1 d . . .
C10 C 0.8467(4) 0.1346(3) 0.8177(2) 0.0417(9) Uani 1 1 d . . .
C11 C 0.7937(4) 0.1900(3) 0.8791(3) 0.0475(10) Uani 1 1 d . . .
C12 C 0.7653(4) 0.2961(3) 0.8620(2) 0.0463(10) Uani 1 1 d . . .
C13 C 0.6818(5) 0.3465(3) 0.9151(2) 0.0487(11) Uani 1 1 d . . .
C14 C 0.6166(5) 0.4510(3) 0.8915(2) 0.0503(12) Uani 1 1 d . . .
C15 C 0.6308(4) 0.5028(3) 0.8140(2) 0.0445(10) Uani 1 1 d . . .
C16 C 0.5376(4) 0.5767(3) 0.7760(2) 0.0413(10) Uani 1 1 d . . .
C17 C 0.5615(3) 0.5712(2) 0.6938(2) 0.0357(9) Uani 1 1 d . . .
C18 C 0.4803(3) 0.5779(2) 0.6577(2) 0.0325(9) Uani 1 1 d . . .
C19 C 0.5030(3) 0.5109(2) 0.60681(19) 0.0307(8) Uani 1 1 d . . .
C20 C 0.6123(3) 0.4386(2) 0.5935(2) 0.0298(8) Uani 1 1 d . . .
C21 C 0.6165(3) 0.3533(2) 0.57279(19) 0.0289(8) Uani 1 1 d . . .
C22 C 0.7097(3) 0.2621(2) 0.5843(2) 0.0307(8) Uani 1 1 d . . .
C23 C 0.6779(3) 0.1742(2) 0.5864(2) 0.0322(8) Uani 1 1 d . . .
C24 C 0.7133(3) 0.0903(2) 0.6592(2) 0.0336(9) Uani 1 1 d . . .
C25 C 0.8022(3) 0.0824(3) 0.6987(2) 0.0356(9) Uani 1 1 d . . .
C26 C 0.7927(3) 0.0250(3) 0.7757(2) 0.0386(9) Uani 1 1 d . . .
C27 C 0.8145(3) 0.0509(3) 0.8353(2) 0.0397(9) Uani 1 1 d . . .
C28 C 0.7515(4) 0.0409(3) 0.9178(2) 0.0453(10) Uani 1 1 d . . .
C29 C 0.7291(4) 0.1431(3) 0.9338(2) 0.0468(11) Uani 1 1 d . . .
C30 C 0.6279(5) 0.1994(3) 0.9738(2) 0.0501(12) Uani 1 1 d . . .
C31 C 0.6135(5) 0.2987(3) 0.9695(2) 0.0521(12) Uani 1 1 d . . .
C32 C 0.5028(5) 0.3760(3) 0.9791(2) 0.0552(13) Uani 1 1 d . . .
C33 C 0.5061(5) 0.4707(3) 0.9306(2) 0.0506(12) Uani 1 1 d . . .
C34 C 0.4154(4) 0.5409(3) 0.8922(2) 0.0504(12) Uani 1 1 d . . .
C35 C 0.4307(4) 0.5975(3) 0.8142(2) 0.0441(11) Uani 1 1 d . . .
C36 C 0.3294(4) 0.6302(3) 0.7726(2) 0.0422(10) Uani 1 1 d . . .
C37 C 0.3670(3) 0.5965(2) 0.6966(2) 0.0341(9) Uani 1 1 d . . .
C38 C 0.3249(3) 0.5440(2) 0.6717(2) 0.0334(8) Uani 1 1 d . . .
C39 C 0.4083(3) 0.4891(2) 0.61643(19) 0.0298(8) Uani 1 1 d . . .
C40 C 0.4142(3) 0.3949(2) 0.6098(2) 0.0297(8) Uani 1 1 d . . .
C41 C 0.5185(3) 0.3320(2) 0.58048(19) 0.0299(8) Uani 1 1 d . . .
C42 C 0.5508(3) 0.2245(2) 0.5971(2) 0.0308(8) Uani 1 1 d . . .
C43 C 0.4851(3) 0.1802(2) 0.6478(2) 0.0309(8) Uani 1 1 d . . .
C44 C 0.5268(3) 0.0728(2) 0.6997(2) 0.0321(8) Uani 1 1 d . . .
C45 C 0.6501(3) 0.0414(2) 0.7070(2) 0.0332(8) Uani 1 1 d . . .
C46 C 0.7048(3) -0.0191(2) 0.7845(2) 0.0359(9) Uani 1 1 d . . .
C47 C 0.6222(3) 0.0110(3) 0.8531(2) 0.0357(9) Uani 1 1 d . . .
C48 C 0.6423(4) 0.0377(3) 0.9122(2) 0.0403(9) Uani 1 1 d . . .
C49 C 0.5371(4) 0.1008(3) 0.9481(2) 0.0437(11) Uani 1 1 d . . .
C50 C 0.5291(4) 0.1766(3) 0.9824(2) 0.0484(11) Uani 1 1 d . . .
C51 C 0.4221(5) 0.2552(3) 0.9867(2) 0.0494(12) Uani 1 1 d . . .
C52 C 0.4097(5) 0.3557(3) 0.9880(2) 0.0540(13) Uani 1 1 d . . .
C53 C 0.3149(4) 0.4279(3) 0.9487(2) 0.0503(12) Uani 1 1 d . . .
C54 C 0.3162(4) 0.5200(3) 0.9009(2) 0.0497(12) Uani 1 1 d . . .
C55 C 0.2678(4) 0.5632(3) 0.8280(2) 0.0433(10) Uani 1 1 d . . .
C56 C 0.2261(3) 0.5098(3) 0.8029(2) 0.0420(10) Uani 1 1 d . . .
C57 C 0.2317(3) 0.5108(3) 0.7167(2) 0.0379(9) Uani 1 1 d . . .
C58 C 0.2666(3) 0.3982(2) 0.7216(2) 0.0364(9) Uani 1 1 d . . .
C59 C 0.3429(3) 0.3482(2) 0.6649(2) 0.0322(8) Uani 1 1 d . . .
C60 C 0.3832(3) 0.2416(2) 0.6861(2) 0.0315(8) Uani 1 1 d . . .
C61 C 0.3667(3) 0.1885(2) 0.7643(2) 0.0349(9) Uani 1 1 d . . .
C62 C 0.4594(3) 0.0935(2) 0.7778(2) 0.0330(8) Uani 1 1 d . . .
C63 C 0.5026(3) 0.0588(2) 0.8463(2) 0.0349(9) Uani 1 1 d . . .
C64 C 0.4519(4) 0.1125(3) 0.9084(2) 0.0405(10) Uani 1 1 d . . .
C65 C 0.3536(4) 0.2006(3) 0.8991(2) 0.0436(10) Uani 1 1 d . . .
C66 C 0.3364(4) 0.2670(3) 0.9462(2) 0.0482(12) Uani 1 1 d . . .
C67 C 0.2684(4) 0.3739(3) 0.9215(2) 0.0473(11) Uani 1 1 d . . .
C68 C 0.2295(3) 0.4131(3) 0.8505(2) 0.0440(11) Uani 1 1 d . . .
C69 C 0.2527(3) 0.3464(3) 0.7983(2) 0.0396(9) Uani 1 1 d . . .
C70 C 0.3104(3) 0.2405(3) 0.8242(2) 0.0383(9) Uani 1 1 d . . .
C71 C 0.9706(4) 0.3003(3) 0.7074(3) 0.0509(11) Uani 1 1 d . . .
C72 C 1.0491(4) 0.2714(4) 0.6353(4) 0.0605(14) Uani 1 1 d . . .
C73 C 0.7508(4) 0.5769(3) 0.6329(3) 0.0445(10) Uani 1 1 d . . .
C74 C 0.6942(4) 0.6728(3) 0.5747(3) 0.0481(11) Uani 1 1 d . . .
C75 C 0.7186(3) 0.1398(3) 0.5083(2) 0.0372(9) Uani 1 1 d . . .
C76 C 0.8449(4) 0.0893(3) 0.4897(2) 0.0467(11) Uani 1 1 d . . .
C77 C 0.8215(6) -0.0486(4) 0.9792(3) 0.0687(16) Uani 1 1 d . . .
C78 C 0.8175(6) -0.0396(5) 1.0582(4) 0.0455(19) Uani 0.656(9) 1 d P . .
C78A C 0.9065(18) -0.0510(11) 1.0034(9) 0.068(5) Uani 0.344(9) 1 d P . .
C79 C 0.2632(4) 0.7462(3) 0.7563(3) 0.0463(11) Uani 1 1 d . . .
C80 C 0.2129(6) 0.7931(3) 0.8277(3) 0.0743(19) Uani 1 1 d . . .
C81 C 0.5015(3) -0.0039(3) 0.6727(2) 0.0370(9) Uani 1 1 d . . .
C82 C 0.3860(4) 0.0293(3) 0.6492(3) 0.0489(11) Uani 1 1 d . . .
C83 C 0.7549(3) -0.1354(3) 0.7960(2) 0.0377(9) Uani 1 1 d . . .
C84 C 0.8251(4) -0.1781(3) 0.7248(3) 0.0479(11) Uani 1 1 d . . .
C85 C 0.1173(3) 0.5734(3) 0.6870(3) 0.0447(11) Uani 1 1 d . . .
C86 C 0.1062(3) 0.5788(3) 0.6034(3) 0.0478(11) Uani 1 1 d . . .
C87 C -0.0376(4) 0.4536(3) 0.9616(3) 0.0484(11) Uani 1 1 d . . .
C88 C -0.0444(4) 0.5522(4) 0.9309(3) 0.0516(11) Uani 1 1 d . . .
H88 H -0.0746 0.5888 0.8828 0.062 Uiso 1 1 calc R . .
C89 C -0.0075(4) 0.5975(3) 0.9696(3) 0.0505(12) Uani 1 1 d . . .
H89 H -0.0136 0.6651 0.9481 0.061 Uiso 1 1 calc R . .
C90 C -0.0759(6) 0.4032(6) 0.9193(4) 0.088(2) Uani 1 1 d . . .
H90A H -0.0160 0.3753 0.8801 0.132 Uiso 1 1 calc R . .
H90B H -0.1412 0.4526 0.8935 0.132 Uiso 1 1 calc R . .
H90C H -0.0954 0.3489 0.9568 0.132 Uiso 1 1 calc R . .

loop_
_atom_site_aniso_label
_atom_site_aniso_U_11
_atom_site_aniso_U_22
_atom_site_aniso_U_33
_atom_site_aniso_U_23
_atom_site_aniso_U_13
_atom_site_aniso_U_12
F71A 0.0552(15) 0.0443(13) 0.0735(17) -0.0074(12) -0.0187(14) -0.0246(12)
F71B 0.0616(17) 0.0518(16) 0.0827(19) 0.0098(14) -0.0402(16) -0.0246(13)
F72A 0.0418(15) 0.091(2) 0.0700(19) -0.0162(17) -0.0048(15) -0.0146(14)
F72B 0.0518(17) 0.0664(19) 0.131(3) -0.0451(19) 0.0073(19) -0.0254(14)
F72C 0.0365(14) 0.0564(16) 0.114(3) -0.0165(16) -0.0175(16) -0.0159(12)
F73A 0.0428(13) 0.0381(12) 0.0658(15) -0.0085(11) 0.0014(12) -0.0162(10)
F73B 0.0753(19) 0.0543(15) 0.0564(15) -0.0076(12) -0.0194(14) -0.0369(14)
F74A 0.0620(17) 0.0543(15) 0.0532(14) -0.0029(11) -0.0165(13) -0.0308(13)
F74B 0.0549(15) 0.0473(14) 0.0728(17) 0.0047(12) -0.0061(14) -0.0281(12)
F74C 0.0585(16) 0.0313(12) 0.089(2) -0.0107(12) 0.0056(15) -0.0131(11)
F75A 0.0612(16) 0.0563(15) 0.0592(15) -0.0388(12) 0.0034(13) -0.0204(13)
F75B 0.0601(16) 0.0424(13) 0.0352(11) -0.0163(10) -0.0043(11) 0.0060(11)
F76A 0.0682(18) 0.0513(15) 0.0505(14) -0.0319(12) 0.0107(13) 0.0010(12)
F76B 0.0487(16) 0.0726(19) 0.100(2) -0.0543(17) 0.0309(16) -0.0217(14)
F76C 0.0537(16) 0.0584(16) 0.0534(15) -0.0114(13) 0.0060(13) 0.0204(13)
F77A 0.0720(17) 0.0308(11) 0.0464(13) -0.0008(9) -0.0161(13) -0.0162(11)
F77B 0.086(2) 0.0608(18) 0.0584(18) 0.0020(14) -0.0254(18) -0.0147(16)
F78A 0.071(2) 0.0515(16) 0.087(2) 0.0114(15) -0.0308(18) -0.0268(14)
F78B 0.079(4) 0.043(2) 0.045(2) 0.0048(17) -0.026(3) -0.013(2)
F78C 0.067(3) 0.048(2) 0.049(3) -0.0060(18) -0.025(2) -0.022(2)
F78D 0.084(8) 0.061(6) 0.106(10) -0.006(6) -0.041(8) -0.033(5)
F78E 0.072(7) 0.064(5) 0.060(6) 0.013(4) -0.035(6) -0.027(5)
F79A 0.0622(17) 0.0279(12) 0.0817(19) -0.0199(12) -0.0034(16) -0.0040(11)
F79B 0.0728(17) 0.0269(11) 0.0652(16) -0.0096(11) 0.0083(14) -0.0199(11)
F80A 0.217(5) 0.0439(17) 0.110(3) -0.0388(18) 0.106(3) -0.040(2)
F80B 0.113(3) 0.0278(12) 0.0654(17) -0.0231(12) 0.0140(17) -0.0084(14)
F80C 0.253(7) 0.060(2) 0.098(3) -0.057(2) -0.088(4) 0.042(3)
F81A 0.0590(16) 0.0602(16) 0.0781(18) -0.0500(14) 0.0113(15) -0.0219(13)
F81B 0.094(2) 0.0261(11) 0.0625(15) -0.0024(10) -0.0314(16) -0.0226(12)
F82A 0.0755(18) 0.0378(13) 0.0727(17) -0.0129(12) -0.0253(15) -0.0268(12)
F82B 0.0518(16) 0.077(2) 0.108(2) -0.0509(18) 0.0101(17) -0.0269(15)
F82C 0.092(2) 0.0391(14) 0.088(2) 0.0010(13) -0.0465(19) -0.0252(14)
F83A 0.0522(14) 0.0259(10) 0.0597(14) -0.0144(10) 0.0038(12) -0.0118(10)
F83B 0.0784(19) 0.0289(12) 0.0698(17) -0.0094(11) -0.0369(16) -0.0006(12)
F84A 0.0532(15) 0.0231(11) 0.0717(16) -0.0155(10) -0.0026(13) -0.0005(10)
F84B 0.0614(17) 0.0372(13) 0.105(2) -0.0236(14) 0.0258(17) -0.0124(12)
F84C 0.085(2) 0.0408(14) 0.0538(15) -0.0234(12) -0.0066(16) 0.0071(13)
F85A 0.0405(13) 0.0226(10) 0.0918(19) -0.0180(11) 0.0067(13) -0.0008(9)
F85B 0.0370(12) 0.0332(11) 0.0649(15) -0.0120(10) 0.0160(11) -0.0108(9)
F86A 0.0572(16) 0.0430(14) 0.0622(16) -0.0149(11) -0.0079(13) -0.0055(11)
F86B 0.0346(13) 0.0460(14) 0.0805(18) -0.0049(13) -0.0083(13) -0.0016(10)
F86C 0.0455(15) 0.0711(18) 0.0587(16) 0.0085(13) 0.0001(13) -0.0250(13)
C1 0.042(2) 0.0309(19) 0.048(2) -0.0044(16) -0.0136(19) -0.0136(16)
C2 0.051(2) 0.036(2) 0.048(2) -0.0072(17) -0.019(2) -0.0196(18)
C3 0.053(2) 0.0340(19) 0.042(2) -0.0083(16) -0.012(2) -0.0212(17)
C4 0.043(2) 0.0270(17) 0.0400(19) -0.0078(14) -0.0060(18) -0.0136(15)
C5 0.037(2) 0.0263(17) 0.0344(18) -0.0052(14) -0.0025(17) -0.0112(14)
C6 0.0312(19) 0.0290(17) 0.042(2) -0.0065(15) -0.0040(17) -0.0112(14)
C7 0.0303(19) 0.0284(17) 0.0360(18) -0.0089(14) -0.0010(17) -0.0076(14)
C8 0.0281(18) 0.0289(18) 0.044(2) -0.0082(15) -0.0055(17) -0.0037(14)
C9 0.039(2) 0.0304(19) 0.052(2) -0.0034(16) -0.016(2) -0.0100(16)
C10 0.044(2) 0.0302(19) 0.050(2) -0.0047(16) -0.019(2) -0.0088(16)
C11 0.066(3) 0.036(2) 0.046(2) -0.0010(17) -0.027(2) -0.0196(19)
C12 0.065(3) 0.036(2) 0.046(2) -0.0059(17) -0.021(2) -0.0218(19)
C13 0.082(3) 0.037(2) 0.036(2) -0.0044(16) -0.025(2) -0.026(2)
C14 0.085(3) 0.037(2) 0.039(2) -0.0120(17) -0.013(2) -0.028(2)
C15 0.070(3) 0.0310(19) 0.041(2) -0.0107(16) -0.012(2) -0.0229(19)
C16 0.068(3) 0.0269(18) 0.0359(19) -0.0111(15) -0.003(2) -0.0231(18)
C17 0.048(2) 0.0223(16) 0.0352(18) -0.0064(13) -0.0030(19) -0.0130(15)
C18 0.039(2) 0.0193(15) 0.0340(18) -0.0068(13) -0.0018(18) -0.0071(13)
C19 0.0358(19) 0.0206(15) 0.0284(16) -0.0062(12) 0.0009(15) -0.0055(13)
C20 0.0339(19) 0.0233(16) 0.0281(16) -0.0052(12) -0.0018(16) -0.0083(13)
C21 0.0320(18) 0.0260(16) 0.0239(15) -0.0072(12) 0.0001(15) -0.0070(13)
C22 0.0302(19) 0.0242(16) 0.0316(17) -0.0081(13) 0.0006(17) -0.0054(13)
C23 0.0304(18) 0.0255(16) 0.0359(18) -0.0125(14) -0.0006(16) -0.0040(13)
C24 0.034(2) 0.0209(15) 0.0396(19) -0.0150(14) -0.0023(17) -0.0003(13)
C25 0.0307(19) 0.0244(17) 0.044(2) -0.0103(14) -0.0053(18) -0.0013(14)
C26 0.036(2) 0.0237(17) 0.050(2) -0.0097(15) -0.0085(18) -0.0032(14)
C27 0.040(2) 0.0266(18) 0.046(2) -0.0029(15) -0.0161(19) -0.0048(15)
C28 0.063(3) 0.0294(19) 0.043(2) -0.0018(16) -0.017(2) -0.0156(18)
C29 0.072(3) 0.032(2) 0.038(2) -0.0012(16) -0.025(2) -0.0166(19)
C30 0.091(4) 0.032(2) 0.0301(19) -0.0027(15) -0.015(2) -0.025(2)
C31 0.093(4) 0.038(2) 0.0303(19) -0.0071(16) -0.020(2) -0.023(2)
C32 0.104(4) 0.038(2) 0.0286(19) -0.0142(16) 0.000(2) -0.030(2)
C33 0.090(4) 0.036(2) 0.0307(19) -0.0153(16) -0.006(2) -0.024(2)
C34 0.084(3) 0.0306(19) 0.037(2) -0.0199(16) 0.007(2) -0.021(2)
C35 0.065(3) 0.0251(17) 0.041(2) -0.0165(15) 0.003(2) -0.0141(17)
C36 0.058(3) 0.0217(17) 0.040(2) -0.0132(14) 0.009(2) -0.0110(16)
C37 0.040(2) 0.0208(15) 0.0330(18) -0.0065(13) 0.0022(16) -0.0063(14)
C38 0.0341(19) 0.0193(15) 0.0368(18) -0.0059(13) 0.0028(16) -0.0044(13)
C39 0.0328(18) 0.0202(15) 0.0290(16) -0.0057(12) -0.0017(15) -0.0039(13)
C40 0.0319(18) 0.0228(16) 0.0312(17) -0.0075(13) -0.0057(15) -0.0053(13)
C41 0.0330(19) 0.0232(16) 0.0282(16) -0.0086(13) -0.0024(15) -0.0045(13)
C42 0.0334(19) 0.0244(16) 0.0331(17) -0.0122(13) -0.0051(16) -0.0051(13)
C43 0.0322(19) 0.0245(16) 0.0348(18) -0.0111(13) -0.0083(16) -0.0046(13)
C44 0.0346(19) 0.0215(16) 0.0390(19) -0.0126(14) -0.0013(17) -0.0071(13)
C45 0.0338(19) 0.0205(15) 0.0406(19) -0.0134(14) -0.0020(17) -0.0025(13)
C46 0.041(2) 0.0223(16) 0.0402(19) -0.0097(14) -0.0050(18) -0.0062(14)
C47 0.044(2) 0.0246(16) 0.0357(19) -0.0041(14) -0.0060(18) -0.0110(15)
C48 0.057(3) 0.0249(17) 0.0349(19) -0.0016(14) -0.0090(19) -0.0140(16)
C49 0.071(3) 0.0264(18) 0.0299(18) -0.0033(14) -0.001(2) -0.0189(18)
C50 0.083(3) 0.035(2) 0.0258(17) -0.0051(15) -0.004(2) -0.024(2)
C51 0.084(3) 0.032(2) 0.0289(18) -0.0085(15) 0.003(2) -0.023(2)
C52 0.097(4) 0.035(2) 0.0256(18) -0.0115(15) 0.007(2) -0.025(2)
C53 0.079(3) 0.034(2) 0.0322(19) -0.0171(16) 0.016(2) -0.021(2)
C54 0.074(3) 0.0302(19) 0.038(2) -0.0202(16) 0.018(2) -0.0169(19)
C55 0.054(2) 0.0221(17) 0.042(2) -0.0148(15) 0.0136(19) -0.0072(16)
C56 0.044(2) 0.0259(17) 0.044(2) -0.0137(15) 0.0160(18) -0.0082(15)
C57 0.036(2) 0.0227(17) 0.047(2) -0.0119(15) 0.0082(18) -0.0072(14)
C58 0.0301(18) 0.0214(16) 0.050(2) -0.0107(15) 0.0044(17) -0.0050(13)
C59 0.0290(18) 0.0227(16) 0.0399(19) -0.0084(14) -0.0034(16) -0.0046(13)
C60 0.0288(18) 0.0217(16) 0.0422(19) -0.0111(14) -0.0019(16) -0.0065(13)
C61 0.0357(19) 0.0230(16) 0.044(2) -0.0110(14) 0.0024(17) -0.0106(14)
C62 0.0359(19) 0.0211(16) 0.040(2) -0.0096(14) 0.0006(17) -0.0097(14)
C63 0.044(2) 0.0189(15) 0.0385(19) -0.0071(13) -0.0010(17) -0.0104(14)
C64 0.057(3) 0.0234(17) 0.0347(19) -0.0057(14) 0.005(2) -0.0153(16)
C65 0.056(2) 0.0250(17) 0.040(2) -0.0084(15) 0.0138(19) -0.0153(16)
C66 0.067(3) 0.0284(19) 0.036(2) -0.0105(15) 0.019(2) -0.0157(18)
C67 0.061(3) 0.0292(18) 0.039(2) -0.0125(16) 0.020(2) -0.0154(18)
C68 0.045(2) 0.0248(17) 0.050(2) -0.0155(16) 0.0213(19) -0.0097(15)
C69 0.0343(19) 0.0251(17) 0.050(2) -0.0128(15) 0.0115(18) -0.0080(14)
C70 0.040(2) 0.0230(16) 0.043(2) -0.0093(14) 0.0109(18) -0.0104(15)
C71 0.050(3) 0.035(2) 0.068(3) -0.0010(19) -0.022(2) -0.0169(18)
C72 0.041(3) 0.047(3) 0.093(4) -0.016(3) -0.012(3) -0.014(2)
C73 0.047(2) 0.037(2) 0.051(2) -0.0111(17) -0.007(2) -0.0169(18)
C74 0.051(3) 0.038(2) 0.055(2) -0.0057(18) -0.006(2) -0.0203(19)
C75 0.041(2) 0.0284(17) 0.0373(19) -0.0155(15) 0.0009(17) -0.0052(15)
C76 0.048(2) 0.036(2) 0.043(2) -0.0200(17) 0.008(2) -0.0035(18)
C77 0.105(5) 0.041(3) 0.070(3) 0.010(2) -0.052(4) -0.033(3)
C78 0.055(4) 0.033(3) 0.041(3) 0.001(2) -0.009(3) -0.014(3)
C78A 0.106(14) 0.051(8) 0.048(9) -0.007(6) -0.008(10) -0.035(9)
C79 0.059(3) 0.0258(18) 0.045(2) -0.0124(16) 0.009(2) -0.0114(18)
C80 0.116(5) 0.026(2) 0.052(3) -0.0142(19) 0.011(3) -0.006(2)
C81 0.043(2) 0.0276(17) 0.0392(19) -0.0145(15) -0.0022(18) -0.0085(15)
C82 0.062(3) 0.035(2) 0.059(3) -0.0099(18) -0.017(2) -0.023(2)
C83 0.041(2) 0.0233(17) 0.043(2) -0.0055(15) -0.0117(19) -0.0049(15)
C84 0.043(2) 0.0244(18) 0.066(3) -0.0150(18) -0.003(2) -0.0018(16)
C85 0.040(2) 0.0200(16) 0.060(2) -0.0079(16) 0.011(2) -0.0073(15)
C86 0.032(2) 0.033(2) 0.063(3) -0.0011(18) 0.000(2) -0.0068(16)
C87 0.040(2) 0.056(3) 0.055(3) -0.030(2) 0.004(2) -0.0173(19)
C88 0.042(2) 0.058(3) 0.040(2) -0.0074(19) -0.005(2) -0.007(2)
C89 0.048(2) 0.038(2) 0.058(3) -0.0141(19) 0.007(2) -0.0133(18)
C90 0.074(4) 0.120(5) 0.106(5) -0.070(4) 0.001(4) -0.046(4)

loop_
_atom_type_symbol
_atom_type_description
_atom_type_scat_dispersion_real
_atom_type_scat_dispersion_imag
_atom_type_scat_source
C C 0.0033 0.0016 'International Tables Vol C Tables 4.2.6.8 and 6.1.1.4'
F F 0.0171 0.0103 'International Tables Vol C Tables 4.2.6.8 and 6.1.1.4'
H H 0.0000 0.0000 'International Tables Vol C Tables 4.2.6.8 and 6.1.1.4'

loop_
_geom_angle_atom_site_label_1
_geom_angle_atom_site_label_2
_geom_angle_atom_site_label_3
_geom_angle
_geom_angle_site_symmetry_1
_geom_angle_site_symmetry_3
_geom_angle_publ_flag
C78A F77B C77 52.0(11) . . ?
F78E F78B C78 87.2(6) . . ?
F78D F78C C78 102.7(7) . . ?
F78D F78C C78A 51.3(8) . . ?
C78 F78C C78A 52.4(7) . . ?
F78C F78D C78A 89.9(11) . . ?
F78C F78D C78 44.2(5) . . ?
C78A F78D C78 46.7(9) . . ?
F78B F78E C78A 103.4(12) . . ?
F78B F78E C78 52.7(5) . . ?
C78A F78E C78 51.7(9) . . ?
C2 C1 C9 111.9(3) . . ?
C2 C1 C71 108.3(4) . . ?
C9 C1 C71 109.0(3) . . ?
C2 C1 C6 108.7(3) . . ?
C9 C1 C6 100.3(3) . . ?
C71 C1 C6 118.5(3) . . ?
C3 C2 C12 119.8(4) . . ?
C3 C2 C1 118.3(4) . . ?
C12 C2 C1 120.3(3) . . ?
C2 C3 C15 121.0(4) . . ?
C2 C3 C4 125.2(4) . . ?
C15 C3 C4 109.0(3) . . ?
C17 C4 C5 111.7(3) . . ?
C17 C4 C3 99.9(3) . . ?
C5 C4 C3 108.7(3) . . ?
C17 C4 C73 110.5(3) . . ?
C5 C4 C73 112.5(3) . . ?
C3 C4 C73 112.9(3) . . ?
C6 C5 C20 118.7(3) . . ?
C6 C5 C4 117.8(4) . . ?
C20 C5 C4 120.3(3) . . ?
C5 C6 C7 120.2(4) . . ?
C5 C6 C1 124.9(3) . . ?
C7 C6 C1 109.3(3) . . ?
C22 C7 C6 121.7(3) . . ?
C22 C7 C8 119.9(3) . . ?
C6 C7 C8 109.1(4) . . ?
C25 C8 C9 120.0(4) . . ?
C25 C8 C7 120.2(4) . . ?
C9 C8 C7 108.1(3) . . ?
C10 C9 C8 118.4(4) . . ?
C10 C9 C1 123.2(4) . . ?
C8 C9 C1 111.1(3) . . ?
C9 C10 C27 121.8(4) . . ?
C9 C10 C11 120.0(3) . . ?
C27 C10 C11 108.8(4) . . ?
C29 C11 C12 122.1(4) . . ?
C29 C11 C10 109.2(4) . . ?
C12 C11 C10 120.6(4) . . ?
C13 C12 C11 115.3(4) . . ?
C13 C12 C2 119.0(4) . . ?
C11 C12 C2 120.6(4) . . ?
C12 C13 C31 120.9(4) . . ?
C12 C13 C14 120.5(4) . . ?
C31 C13 C14 108.5(5) . . ?
C15 C14 C13 119.9(4) . . ?
C15 C14 C33 118.7(5) . . ?
C13 C14 C33 109.1(4) . . ?
C14 C15 C16 120.5(4) . . ?
C14 C15 C3 119.8(4) . . ?
C16 C15 C3 111.0(4) . . ?
C35 C16 C15 120.9(4) . . ?
C35 C16 C17 121.0(4) . . ?
C15 C16 C17 106.9(3) . . ?
C18 C17 C16 119.0(4) . . ?
C18 C17 C4 124.1(3) . . ?
C16 C17 C4 109.8(4) . . ?
C17 C18 C19 120.4(3) . . ?
C17 C18 C37 121.6(3) . . ?
C19 C18 C37 107.6(3) . . ?
C39 C19 C20 122.1(3) . . ?
C39 C19 C18 106.9(3) . . ?
C20 C19 C18 120.7(4) . . ?
C21 C20 C19 114.8(3) . . ?
C21 C20 C5 119.1(3) . . ?
C19 C20 C5 120.6(3) . . ?
C22 C21 C20 120.9(4) . . ?
C22 C21 C41 109.2(3) . . ?
C20 C21 C41 121.8(3) . . ?
C7 C22 C21 118.9(3) . . ?
C7 C22 C23 124.0(3) . . ?
C21 C22 C23 110.1(3) . . ?
C24 C23 C42 107.6(3) . . ?
C24 C23 C22 110.5(3) . . ?
C42 C23 C22 100.4(3) . . ?
C24 C23 C75 114.8(3) . . ?
C42 C23 C75 110.6(3) . . ?
C22 C23 C75 111.9(3) . . ?
C45 C24 C25 111.2(3) . . ?
C45 C24 C23 125.5(4) . . ?
C25 C24 C23 119.7(3) . . ?
C8 C25 C26 121.1(4) . . ?
C8 C25 C24 121.4(3) . . ?
C26 C25 C24 108.1(3) . . ?
C27 C26 C25 119.1(4) . . ?
C27 C26 C46 123.8(4) . . ?
C25 C26 C46 109.2(4) . . ?
C26 C27 C10 119.2(4) . . ?
C26 C27 C28 123.7(4) . . ?
C10 C27 C28 109.0(3) . . ?
C48 C28 C27 107.7(3) . . ?
C48 C28 C29 108.6(4) . . ?
C27 C28 C29 101.0(3) . . ?
C48 C28 C77 114.3(4) . . ?
C27 C28 C77 113.0(4) . . ?
C29 C28 C77 111.4(4) . . ?
C11 C29 C30 121.4(4) . . ?
C11 C29 C28 110.1(4) . . ?
C30 C29 C28 123.5(4) . . ?
C31 C30 C29 115.3(4) . . ?
C31 C30 C50 118.3(5) . . ?
C29 C30 C50 119.6(4) . . ?
C30 C31 C13 121.7(4) . . ?
C30 C31 C32 121.2(5) . . ?
C13 C31 C32 107.5(4) . . ?
C52 C32 C33 120.0(5) . . ?
C52 C32 C31 121.0(4) . . ?
C33 C32 C31 107.7(4) . . ?
C34 C33 C14 120.3(4) . . ?
C34 C33 C32 120.3(5) . . ?
C14 C33 C32 107.2(4) . . ?
C33 C34 C35 120.7(4) . . ?
C33 C34 C54 120.3(4) . . ?
C35 C34 C54 108.5(4) . . ?
C16 C35 C34 118.7(4) . . ?
C16 C35 C36 123.1(4) . . ?
C34 C35 C36 110.3(4) . . ?
C37 C36 C35 108.7(3) . . ?
C37 C36 C55 106.9(3) . . ?
C35 C36 C55 101.5(3) . . ?
C37 C36 C79 110.1(3) . . ?
C35 C36 C79 112.4(4) . . ?
C55 C36 C79 116.7(3) . . ?
C38 C37 C18 107.6(3) . . ?
C38 C37 C36 126.0(3) . . ?
C18 C37 C36 121.8(4) . . ?
C37 C38 C39 109.7(3) . . ?
C37 C38 C57 124.2(3) . . ?
C39 C38 C57 121.4(3) . . ?
C19 C39 C40 122.1(3) . . ?
C19 C39 C38 108.3(3) . . ?
C40 C39 C38 121.8(3) . . ?
C41 C40 C39 115.9(3) . . ?
C41 C40 C59 118.2(3) . . ?
C39 C40 C59 118.5(3) . . ?
C40 C41 C21 121.0(3) . . ?
C40 C41 C42 122.1(3) . . ?
C21 C41 C42 108.4(3) . . ?
C43 C42 C41 120.0(3) . . ?
C43 C42 C23 123.4(3) . . ?
C41 C42 C23 109.4(3) . . ?
C42 C43 C60 119.2(3) . . ?
C42 C43 C44 124.8(3) . . ?
C60 C43 C44 109.5(3) . . ?
C45 C44 C62 108.4(3) . . ?
C45 C44 C43 108.3(3) . . ?
C62 C44 C43 99.4(2) . . ?
C45 C44 C81 113.9(3) . . ?
C62 C44 C81 112.2(3) . . ?
C43 C44 C81 113.6(3) . . ?
C24 C45 C44 122.9(3) . . ?
C24 C45 C46 109.3(3) . . ?
C44 C45 C46 124.0(3) . . ?
C47 C46 C26 107.1(3) . . ?
C47 C46 C83 110.8(3) . . ?
C26 C46 C83 113.0(3) . . ?
C47 C46 C45 109.5(3) . . ?
C26 C46 C45 100.7(3) . . ?
C83 C46 C45 115.1(3) . . ?
C48 C47 C63 108.4(3) . . ?
C48 C47 C46 125.4(4) . . ?
C63 C47 C46 120.9(3) . . ?
C47 C48 C49 109.3(4) . . ?
C47 C48 C28 124.2(4) . . ?
C49 C48 C28 121.8(4) . . ?
C64 C49 C50 121.3(4) . . ?
C64 C49 C48 107.9(3) . . ?
C50 C49 C48 122.7(4) . . ?
C49 C50 C51 115.4(5) . . ?
C49 C50 C30 117.9(4) . . ?
C51 C50 C30 119.1(4) . . ?
C66 C51 C50 122.1(4) . . ?
C66 C51 C52 107.1(4) . . ?
C50 C51 C52 121.1(5) . . ?
C32 C52 C53 120.2(4) . . ?
C32 C52 C51 118.9(5) . . ?
C53 C52 C51 108.5(4) . . ?
C54 C53 C52 121.0(5) . . ?
C54 C53 C67 118.2(4) . . ?
C52 C53 C67 108.1(4) . . ?
C53 C54 C55 121.6(4) . . ?
C53 C54 C34 118.2(5) . . ?
C55 C54 C34 109.3(3) . . ?
C56 C55 C54 119.1(3) . . ?
C56 C55 C36 123.6(3) . . ?
C54 C55 C36 108.3(4) . . ?
C55 C56 C68 119.1(4) . . ?
C55 C56 C57 124.4(3) . . ?
C68 C56 C57 108.9(3) . . ?
C38 C57 C85 115.5(3) . . ?
C38 C57 C58 109.0(3) . . ?
C85 C57 C58 111.8(3) . . ?
C38 C57 C56 107.7(3) . . ?
C85 C57 C56 110.7(3) . . ?
C58 C57 C56 101.2(3) . . ?
C69 C58 C59 121.0(3) . . ?
C69 C58 C57 110.6(3) . . ?
C59 C58 C57 123.6(3) . . ?
C60 C59 C58 116.0(3) . . ?
C60 C59 C40 117.7(3) . . ?
C58 C59 C40 119.8(3) . . ?
C59 C60 C61 121.4(3) . . ?
C59 C60 C43 122.1(3) . . ?
C61 C60 C43 109.0(3) . . ?
C70 C61 C60 120.9(3) . . ?
C70 C61 C62 121.9(4) . . ?
C60 C61 C62 108.5(3) . . ?
C63 C62 C61 119.3(3) . . ?
C63 C62 C44 124.3(3) . . ?
C61 C62 C44 110.0(3) . . ?
C62 C63 C64 120.7(3) . . ?
C62 C63 C47 123.7(3) . . ?
C64 C63 C47 106.6(4) . . ?
C49 C64 C65 122.7(4) . . ?
C49 C64 C63 107.8(4) . . ?
C65 C64 C63 120.7(4) . . ?
C66 C65 C64 115.2(4) . . ?
C66 C65 C70 119.6(3) . . ?
C64 C65 C70 118.4(3) . . ?
C51 C66 C65 121.0(4) . . ?
C51 C66 C67 109.7(4) . . ?
C65 C66 C67 119.9(4) . . ?
C68 C67 C53 119.2(3) . . ?
C68 C67 C66 121.2(4) . . ?
C53 C67 C66 106.6(4) . . ?
C67 C68 C56 122.7(4) . . ?
C67 C68 C69 119.7(3) . . ?
C56 C68 C69 108.2(3) . . ?
C58 C69 C70 122.6(3) . . ?
C58 C69 C68 109.1(3) . . ?
C70 C69 C68 119.9(4) . . ?
C61 C70 C69 115.4(3) . . ?
C61 C70 C65 118.4(3) . . ?
C69 C70 C65 119.4(4) . . ?
F71B C71 F71A 105.9(4) . . ?
F71B C71 C72 107.5(4) . . ?
F71A C71 C72 105.6(4) . . ?
F71B C71 C1 108.2(3) . . ?
F71A C71 C1 110.5(3) . . ?
C72 C71 C1 118.4(4) . . ?
F72A C72 F72B 109.0(5) . . ?
F72A C72 F72C 108.6(4) . . ?
F72B C72 F72C 107.3(4) . . ?
F72A C72 C71 111.4(4) . . ?
F72B C72 C71 110.5(4) . . ?
F72C C72 C71 109.9(5) . . ?
F73A C73 F73B 106.5(3) . . ?
F73A C73 C74 105.6(3) . . ?
F73B C73 C74 105.8(3) . . ?
F73A C73 C4 110.2(3) . . ?
F73B C73 C4 109.6(3) . . ?
C74 C73 C4 118.4(4) . . ?
F74A C74 F74B 109.5(4) . . ?
F74A C74 F74C 108.9(4) . . ?
F74B C74 F74C 107.2(3) . . ?
F74A C74 C73 109.0(3) . . ?
F74B C74 C73 111.1(4) . . ?
F74C C74 C73 111.1(4) . . ?
F75A C75 F75B 108.1(4) . . ?
F75A C75 C76 107.3(3) . . ?
F75B C75 C76 107.4(3) . . ?
F75A C75 C23 109.5(3) . . ?
F75B C75 C23 108.2(3) . . ?
C76 C75 C23 116.1(4) . . ?
F76B C76 F76C 110.4(5) . . ?
F76B C76 F76A 108.0(3) . . ?
F76C C76 F76A 106.9(3) . . ?
F76B C76 C75 111.3(3) . . ?
F76C C76 C75 110.3(3) . . ?
F76A C76 C75 109.9(4) . . ?
C78A C77 F77A 120.2(8) . . ?
C78A C77 C78 58.5(8) . . ?
F77A C77 C78 110.4(4) . . ?
C78A C77 C28 124.1(8) . . ?
F77A C77 C28 111.4(5) . . ?
C78 C77 C28 121.4(5) . . ?
C78A C77 F77B 44.1(8) . . ?
F77A C77 F77B 102.2(4) . . ?
C78 C77 F77B 102.3(5) . . ?
C28 C77 F77B 106.8(4) . . ?
F78A C78 F78C 111.5(6) . . ?
F78A C78 F78B 110.0(5) . . ?
F78C C78 F78B 108.3(6) . . ?
F78A C78 C78A 152.6(10) . . ?
F78C C78 C78A 76.6(8) . . ?
F78B C78 C78A 90.8(9) . . ?
F78A C78 C77 100.1(6) . . ?
F78C C78 C77 114.5(5) . . ?
F78B C78 C77 112.2(5) . . ?
C78A C78 C77 54.2(9) . . ?
F78A C78 F78E 149.4(6) . . ?
F78C C78 F78E 89.5(6) . . ?
F78B C78 F78E 40.0(4) . . ?
C78A C78 F78E 51.5(9) . . ?
C77 C78 F78E 90.3(6) . . ?
F78A C78 F78D 134.8(6) . . ?
F78C C78 F78D 33.1(4) . . ?
F78B C78 F78D 109.1(6) . . ?
C78A C78 F78D 44.3(8) . . ?
C77 C78 F78D 85.0(6) . . ?
F78E C78 F78D 74.3(6) . . ?
F77B C78A C77 83.9(12) . . ?
F77B C78A F78D 113.7(15) . . ?
C77 C78A F78D 122.2(16) . . ?
F77B C78A F78E 111.4(15) . . ?
C77 C78A F78E 115.7(13) . . ?
F78D C78A F78E 107.9(15) . . ?
F77B C78A C78 150.2(19) . . ?
C77 C78A C78 67.3(11) . . ?
F78D C78A C78 89.0(13) . . ?
F78E C78A C78 76.8(10) . . ?
F77B C78A F78C 151.5(12) . . ?
C77 C78A F78C 104.9(13) . . ?
F78D C78A F78C 38.7(8) . . ?
F78E C78A F78C 89.5(10) . . ?
C78 C78A F78C 51.0(7) . . ?
F79A C79 F79B 106.7(3) . . ?
F79A C79 C80 106.4(4) . . ?
F79B C79 C80 106.8(4) . . ?
F79A C79 C36 111.2(4) . . ?
F79B C79 C36 108.0(3) . . ?
C80 C79 C36 117.2(4) . . ?
F80C C80 F80A 110.2(6) . . ?
F80C C80 F80B 108.6(5) . . ?
F80A C80 F80B 107.7(5) . . ?
F80C C80 C79 110.8(5) . . ?
F80A C80 C79 109.6(5) . . ?
F80B C80 C79 109.9(4) . . ?
F81B C81 F81A 108.0(3) . . ?
F81B C81 C82 106.9(3) . . ?
F81A C81 C82 105.0(3) . . ?
F81B C81 C44 109.4(3) . . ?
F81A C81 C44 109.6(3) . . ?
C82 C81 C44 117.5(3) . . ?
F82C C82 F82A 108.1(4) . . ?
F82C C82 F82B 107.4(4) . . ?
F82A C82 F82B 107.7(4) . . ?
F82C C82 C81 114.1(4) . . ?
F82A C82 C81 109.3(4) . . ?
F82B C82 C81 110.0(4) . . ?
F83A C83 F83B 107.8(3) . . ?
F83A C83 C84 106.7(3) . . ?
F83B C83 C84 105.4(3) . . ?
F83A C83 C46 110.5(3) . . ?
F83B C83 C46 108.7(3) . . ?
C84 C83 C46 117.4(3) . . ?
F84B C84 F84C 108.2(4) . . ?
F84B C84 F84A 109.7(3) . . ?
F84C C84 F84A 107.8(4) . . ?
F84B C84 C83 111.4(4) . . ?
F84C C84 C83 111.6(3) . . ?
F84A C84 C83 108.1(3) . . ?
F85A C85 F85B 107.7(3) . . ?
F85A C85 C86 106.0(3) . . ?
F85B C85 C86 106.6(4) . . ?
F85A C85 C57 109.2(4) . . ?
F85B C85 C57 109.0(3) . . ?
C86 C85 C57 117.8(3) . . ?
F86C C86 F86B 108.3(3) . . ?
F86C C86 F86A 107.9(4) . . ?
F86B C86 F86A 107.5(4) . . ?
F86C C86 C85 111.4(4) . . ?
F86B C86 C85 109.8(3) . . ?
F86A C86 C85 111.8(3) . . ?
C89 C87 C88 118.3(4) 2_567 . ?
C89 C87 C90 120.7(5) 2_567 . ?
C88 C87 C90 121.0(5) . . ?
C89 C88 C87 120.6(4) . . ?
C87 C89 C88 121.1(4) 2_567 . ?

loop_
_geom_bond_atom_site_label_1
_geom_bond_atom_site_label_2
_geom_bond_distance
_geom_bond_site_symmetry_2
_geom_bond_publ_flag
F71A C71 1.367(5) . ?
F71B C71 1.361(5) . ?
F72A C72 1.309(6) . ?
F72B C72 1.335(6) . ?
F72C C72 1.337(6) . ?
F73A C73 1.359(5) . ?
F73B C73 1.387(5) . ?
F74A C74 1.323(5) . ?
F74B C74 1.333(5) . ?
F74C C74 1.340(5) . ?
F75A C75 1.339(5) . ?
F75B C75 1.346(4) . ?
F76A C76 1.343(5) . ?
F76B C76 1.305(5) . ?
F76C C76 1.314(5) . ?
F77A C77 1.331(6) . ?
F77B C78A 1.135(16) . ?
F77B C77 1.622(8) . ?
F78A C78 1.261(8) . ?
F78B F78E 1.080(10) . ?
F78B C78 1.336(7) . ?
F78C F78D 1.038(14) . ?
F78C C78 1.326(8) . ?
F78C C78A 1.659(17) . ?
F78D C78A 1.296(18) . ?
F78D C78 1.855(14) . ?
F78E C78A 1.349(18) . ?
F78E C78 1.677(12) . ?
F79A C79 1.330(6) . ?
F79B C79 1.341(5) . ?
F80A C80 1.322(7) . ?
F80B C80 1.322(5) . ?
F80C C80 1.303(9) . ?
F81A C81 1.350(4) . ?
F81B C81 1.336(4) . ?
F82A C82 1.341(5) . ?
F82B C82 1.348(6) . ?
F82C C82 1.307(5) . ?
F83A C83 1.342(5) . ?
F83B C83 1.342(5) . ?
F84A C84 1.340(4) . ?
F84B C84 1.307(5) . ?
F84C C84 1.317(6) . ?
F85A C85 1.351(4) . ?
F85B C85 1.357(4) . ?
F86A C86 1.335(5) . ?
F86B C86 1.332(5) . ?
F86C C86 1.323(5) . ?
C1 C2 1.526(6) . ?
C1 C9 1.544(5) . ?
C1 C71 1.550(6) . ?
C1 C6 1.552(6) . ?
C2 C3 1.379(6) . ?
C2 C12 1.449(6) . ?
C3 C15 1.433(6) . ?
C3 C4 1.547(6) . ?
C4 C17 1.542(5) . ?
C4 C5 1.542(5) . ?
C4 C73 1.553(5) . ?
C5 C6 1.388(5) . ?
C5 C20 1.437(6) . ?
C6 C7 1.434(5) . ?
C7 C22 1.356(6) . ?
C7 C8 1.471(5) . ?
C8 C25 1.386(5) . ?
C8 C9 1.407(6) . ?
C9 C10 1.373(6) . ?
C10 C27 1.423(6) . ?
C10 C11 1.463(6) . ?
C11 C29 1.388(6) . ?
C11 C12 1.427(6) . ?
C12 C13 1.412(7) . ?
C13 C31 1.426(7) . ?
C13 C14 1.425(6) . ?
C14 C15 1.397(6) . ?
C14 C33 1.432(7) . ?
C15 C16 1.421(6) . ?
C16 C35 1.386(6) . ?
C16 C17 1.469(5) . ?
C17 C18 1.338(6) . ?
C18 C19 1.461(5) . ?
C18 C37 1.463(5) . ?
C19 C39 1.393(5) . ?
C19 C20 1.428(5) . ?
C20 C21 1.420(5) . ?
C21 C22 1.411(5) . ?
C21 C41 1.440(5) . ?
C22 C23 1.538(5) . ?
C23 C24 1.526(5) . ?
C23 C42 1.532(5) . ?
C23 C75 1.554(5) . ?
C24 C45 1.344(5) . ?
C24 C25 1.463(6) . ?
C25 C26 1.410(6) . ?
C26 C27 1.373(6) . ?
C26 C46 1.531(6) . ?
C27 C28 1.537(6) . ?
C28 C48 1.504(7) . ?
C28 C29 1.544(5) . ?
C28 C77 1.558(7) . ?
C29 C30 1.427(7) . ?
C30 C31 1.406(6) . ?
C30 C50 1.460(7) . ?
C31 C32 1.461(8) . ?
C32 C52 1.363(8) . ?
C32 C33 1.445(6) . ?
C33 C34 1.387(7) . ?
C34 C35 1.431(6) . ?
C34 C54 1.447(7) . ?
C35 C36 1.519(7) . ?
C36 C37 1.516(5) . ?
C36 C55 1.552(5) . ?
C36 C79 1.560(5) . ?
C37 C38 1.356(6) . ?
C38 C39 1.466(4) . ?
C38 C57 1.510(5) . ?
C39 C40 1.428(5) . ?
C40 C41 1.407(5) . ?
C40 C59 1.450(5) . ?
C41 C42 1.441(5) . ?
C42 C43 1.345(5) . ?
C43 C60 1.447(5) . ?
C43 C44 1.540(5) . ?
C44 C45 1.533(5) . ?
C44 C62 1.536(5) . ?
C44 C81 1.558(5) . ?
C45 C46 1.567(6) . ?
C46 C47 1.505(5) . ?
C46 C83 1.555(5) . ?
C47 C48 1.361(6) . ?
C47 C63 1.466(6) . ?
C48 C49 1.462(6) . ?
C49 C64 1.399(7) . ?
C49 C50 1.413(6) . ?
C50 C51 1.426(7) . ?
C51 C66 1.413(7) . ?
C51 C52 1.459(6) . ?
C52 C53 1.438(7) . ?
C53 C54 1.400(6) . ?
C53 C67 1.443(7) . ?
C54 C55 1.444(7) . ?
C55 C56 1.368(6) . ?
C56 C68 1.438(5) . ?
C56 C57 1.539(6) . ?
C57 C85 1.537(6) . ?
C57 C58 1.538(5) . ?
C58 C69 1.385(5) . ?
C58 C59 1.417(5) . ?
C59 C60 1.418(5) . ?
C60 C61 1.419(5) . ?
C61 C70 1.416(5) . ?
C61 C62 1.441(5) . ?
C62 C63 1.347(6) . ?
C63 C64 1.457(5) . ?
C64 C65 1.419(6) . ?
C65 C66 1.419(6) . ?
C65 C70 1.448(6) . ?
C66 C67 1.463(6) . ?
C67 C68 1.362(7) . ?
C68 C69 1.475(5) . ?
C69 C70 1.428(5) . ?
C71 C72 1.528(7) . ?
C73 C74 1.513(6) . ?
C75 C76 1.535(6) . ?
C77 C78A 1.29(2) . ?
C77 C78 1.461(9) . ?
C78 C78A 1.35(2) . ?
C79 C80 1.543(6) . ?
C81 C82 1.523(7) . ?
C83 C84 1.552(6) . ?
C85 C86 1.526(7) . ?
C87 C89 1.366(7) 2_567 ?
C87 C88 1.389(7) . ?
C87 C90 1.508(7) . ?
C88 C89 1.387(7) . ?
C89 C87 1.366(7) 2_567 ?
